data_7245441
loop_
_publ_author_name
'Kim, Dongwon'
'Han, Jihun'
'Jung, Ok-Sang'
'Lee, Young-A.'

_publ_section_title
;
 Insight into systematic formation of hexafluorosilicate during
 crystallization via self-assembly in a glass vessel
;
_journal_issue 39
_journal_name_full 'RSC Advances'
_journal_page_first 25118
_journal_page_last 25122
_journal_paper_doi 10.1039/D2RA04270C
_journal_volume 12
_journal_year 2022
_chemical_formula_sum 'C216 H168 Cu3 F18 N24 O36 Si3'
_chemical_formula_weight 4292.62
_space_group_crystal_system monoclinic
_space_group_IT_number 5
_space_group_name_Hall 'C 2y'
_space_group_name_H-M_alt 'C 1 2 1'
_atom_sites_solution_hydrogens geom
_atom_sites_solution_primary dual
_audit_creation_method SHELXL-2019/2
_audit_update_record
;
2022-06-21 deposited with the CCDC.	2022-08-30 downloaded from the CCDC.
;
_cell_angle_alpha 90
_cell_angle_beta 116.69(3)
_cell_angle_gamma 90
_cell_formula_units_Z 2
_cell_length_a 38.961(8)
_cell_length_b 21.921(4)
_cell_length_c 23.987(5)
_cell_measurement_reflns_used 140893
_cell_measurement_temperature 243(2)
_cell_measurement_theta_max 33.974
_cell_measurement_theta_min 0.435
_cell_volume 18304(8)
_computing_cell_refinement 'HKL3000sm (Otwinowski & Minor, 1997)'
_computing_data_collection 'PAL BL2D-SMDC Program (Shin et. al, 2016)'
_computing_data_reduction 'HKL3000sm (Otwinowski & Minor, 1997)'
_computing_structure_refinement SHELXL
_diffrn_ambient_temperature 243(2)
_diffrn_measured_fraction_theta_full 0.989
_diffrn_measured_fraction_theta_max 0.989
_diffrn_measurement_device_type 'Rayonix MX225HS CCD area detector'
_diffrn_measurement_method 'omega scan'
_diffrn_radiation_type synchrotron
_diffrn_radiation_wavelength 0.760
_diffrn_reflns_av_R_equivalents 0.0749
_diffrn_reflns_av_unetI/netI 0.1051
_diffrn_reflns_Laue_measured_fraction_full 0.989
_diffrn_reflns_Laue_measured_fraction_max 0.989
_diffrn_reflns_limit_h_max 46
_diffrn_reflns_limit_h_min -45
_diffrn_reflns_limit_k_max 26
_diffrn_reflns_limit_k_min -26
_diffrn_reflns_limit_l_max 28
_diffrn_reflns_limit_l_min -28
_diffrn_reflns_number 60235
_diffrn_reflns_point_group_measured_fraction_full 0.986
_diffrn_reflns_point_group_measured_fraction_max 0.986
_diffrn_reflns_theta_full 27.129
_diffrn_reflns_theta_max 27.150
_diffrn_reflns_theta_min 1.206
_diffrn_source 'PLSII 2D bending magnet'
_exptl_absorpt_coefficient_mu 0.281
_exptl_absorpt_correction_T_max 1.000
_exptl_absorpt_correction_T_min 0.879
_exptl_absorpt_correction_type empirical
_exptl_absorpt_process_details 'HKL3000sm Scalepack(Otwinowski et.al,2003)'
_exptl_crystal_colour blue
_exptl_crystal_density_diffrn 0.779
_exptl_crystal_description block
_exptl_crystal_F_000 4422
_exptl_crystal_size_max 0.120
_exptl_crystal_size_mid 0.060
_exptl_crystal_size_min 0.040
_refine_diff_density_max 0.224
_refine_diff_density_min -0.244
_refine_diff_density_rms 0.020
_refine_ls_abs_structure_details
;
 Flack x determined using 4602 quotients [(I+)-(I-)]/[(I+)+(I-)]
 (Parsons, Flack and Wagner, Acta Cryst. B69 (2013) 249-259).
;
_refine_ls_abs_structure_Flack 0.020(5)
_refine_ls_extinction_method none
_refine_ls_goodness_of_fit_ref 0.786
_refine_ls_hydrogen_treatment constr
_refine_ls_matrix_type full
_refine_ls_number_parameters 1312
_refine_ls_number_reflns 32740
_refine_ls_number_restraints 1567
_refine_ls_restrained_S_all 0.787
_refine_ls_R_factor_all 0.1158
_refine_ls_R_factor_gt 0.0412
_refine_ls_shift/su_max 0.001
_refine_ls_shift/su_mean 0.000
_refine_ls_structure_factor_coef Fsqd
_refine_ls_weighting_details 'w=1/[\s^2^(Fo^2^)+(0.0421P)^2^] where P=(Fo^2^+2Fc^2^)/3'
_refine_ls_weighting_scheme calc
_refine_ls_wR_factor_gt 0.0905
_refine_ls_wR_factor_ref 0.1100
_reflns_Friedel_coverage 0.940
_reflns_Friedel_fraction_full 0.984
_reflns_Friedel_fraction_max 0.983
_reflns_number_gt 13318
_reflns_number_total 32740
_reflns_threshold_expression 'I > 2\s(I)'
_cod_data_source_file d2ra04270c2.cif
_cod_data_source_block CuSiF6_L1
_cod_original_sg_symbol_H-M 'C 2'
_cod_database_code 7245441
_shelx_shelxl_version_number 2019/2
_shelx_space_group_comment
;
The symmetry employed for this shelxl refinement is uniquely defined
by the following loop, which should always be used as a source of
symmetry information in preference to the above space-group names.
They are only intended as comments.
;
_shelx_estimated_absorpt_t_min 0.967
_shelx_estimated_absorpt_t_max 0.989

loop_
_space_group_symop_operation_xyz
'x, y, z'
'-x, y, -z'
'x+1/2, y+1/2, z'
'-x+1/2, y+1/2, -z'

loop_
_atom_site_label
_atom_site_type_symbol
_atom_site_fract_x
_atom_site_fract_y
_atom_site_fract_z
_atom_site_U_iso_or_equiv
_atom_site_adp_type
_atom_site_occupancy
_atom_site_site_symmetry_order
_atom_site_calc_flag
_atom_site_refinement_flags_posn
_atom_site_refinement_flags_adp
_atom_site_refinement_flags_occupancy
_atom_site_disorder_assembly
_atom_site_disorder_group
Cu1 Cu 0.500000 0.49047(3) 0.500000 0.0891(3) Uani 1 2 d S TU P . .
O1 O 0.39195(14) 0.1353(2) 0.7631(3) 0.189(2) Uani 1 1 d . U . . .
C1 C 0.6941(2) 0.7376(3) 0.8978(4) 0.130(2) Uani 1 1 d . U . . .
Cu2 Cu 0.50264(2) 0.51084(3) 0.83354(3) 0.0945(2) Uani 1 1 d . U . . .
Si1 Si 0.500000 0.52381(12) 1.000000 0.1011(7) Uani 1 2 d S TU P . .
F1 F 0.5425(3) 0.4951(8) 1.0296(3) 0.141(5) Uani 0.584(16) 1 d . U P A 1
F2 F 0.5170(4) 0.5934(4) 1.0133(4) 0.134(4) Uani 0.584(16) 1 d . U P A 1
F1N F 0.5201(5) 0.4531(6) 1.0199(5) 0.123(5) Uani 0.416(16) 1 d . U P A 2
F2N F 0.5424(4) 0.5618(10) 1.0331(6) 0.143(6) Uani 0.416(16) 1 d . U P A 2
F3 F 0.50064(7) 0.52346(14) 0.92965(12) 0.1105(9) Uani 1 1 d . U . . .
Si2 Si 0.50278(4) 0.49636(8) 0.66781(7) 0.0932(4) Uani 1 1 d . U . . .
F4 F 0.50446(8) 0.50145(13) 0.73943(12) 0.1098(8) Uani 1 1 d . U . . .
F5 F 0.50062(7) 0.49079(13) 0.59706(12) 0.1091(8) Uani 1 1 d . U . . .
N2 N 0.56068(11) 0.5196(2) 0.8798(2) 0.1040(13) Uani 1 1 d . U . . .
C2 C 0.70249(17) 0.7312(3) 0.8482(4) 0.128(2) Uani 1 1 d . U . . .
H2 H 0.723963 0.707848 0.853437 0.154 Uiso 1 1 calc R U . . .
O3 O 0.25439(14) 0.3183(2) 0.6139(2) 0.1389(15) Uani 1 1 d . U . . .
C3 C 0.68019(18) 0.7581(3) 0.7905(4) 0.1171(18) Uani 1 1 d . U . . .
C4 C 0.64989(16) 0.7973(2) 0.7828(3) 0.1189(18) Uani 1 1 d . U . . .
H4 H 0.635388 0.817582 0.744795 0.143 Uiso 1 1 calc R U . . .
O4 O 0.48838(13) 0.19731(19) 0.8161(3) 0.1486(15) Uani 1 1 d . U . . .
N4 N 0.50708(12) 0.4188(2) 0.8439(2) 0.1020(13) Uani 1 1 d . U . . .
O5 O 0.51026(17) 0.2085(2) 0.9220(3) 0.199(2) Uani 1 1 d . U . . .
N5 N 0.44484(11) 0.5018(2) 0.7940(2) 0.0966(12) Uani 1 1 d . U . . .
C5 C 0.64207(16) 0.8052(3) 0.8350(4) 0.1125(17) Uani 1 1 d . U . . .
O6 O 0.34683(12) 0.29206(18) 0.3976(2) 0.1388(14) Uani 1 1 d . U . . .
N6 N 0.46017(12) 0.42432(18) 0.4685(2) 0.1021(12) Uani 1 1 d . U . . .
C6 C 0.66395(17) 0.7781(3) 0.8932(3) 0.1226(19) Uani 1 1 d . U . . .
H6 H 0.659120 0.785875 0.927535 0.147 Uiso 1 1 calc R U . . .
O7 O 0.38328(14) 0.2432(2) 0.3621(3) 0.192(2) Uani 1 1 d . U . . .
N7 N 0.43025(16) 0.1505(2) 0.7132(3) 0.1406(17) Uani 1 1 d . U . . .
H7Q H 0.433710 0.170984 0.685049 0.169 Uiso 1 1 calc R U . . .
C7 C 0.57646(17) 0.5577(3) 0.9309(3) 0.1142(17) Uani 1 1 d . U . . .
H7 H 0.559898 0.578178 0.943503 0.137 Uiso 1 1 calc R U . . .
O8 O 0.31323(10) 0.44638(17) 0.74795(19) 0.1274(12) Uani 1 1 d . U . . .
N8 N 0.30111(16) 0.2608(3) 0.4539(4) 0.1376(19) Uani 1 1 d . U . . .
H8Q H 0.299859 0.296139 0.469328 0.165 Uiso 1 1 calc R U . . .
C8 C 0.61355(18) 0.5665(3) 0.9628(3) 0.1220(19) Uani 1 1 d . U . . .
H8 H 0.623174 0.592766 0.997452 0.146 Uiso 1 1 calc R U . . .
O9 O 0.30395(14) 0.4803(4) 0.6578(3) 0.255(4) Uani 1 1 d . U . . .
N9 N 0.29881(13) 0.3245(2) 0.7156(3) 0.1186(15) Uani 1 1 d . U . . .
H9 H 0.322005 0.316565 0.743971 0.142 Uiso 1 1 calc R U . . .
C9 C 0.63829(17) 0.5372(3) 0.9451(3) 0.1240(19) Uani 1 1 d . U . . .
C10 C 0.62349(18) 0.4976(3) 0.8960(3) 0.139(2) Uani 1 1 d . U . . .
H10 H 0.639774 0.474566 0.884802 0.167 Uiso 1 1 calc R U . . .
O10 O 0.68593(10) 0.8024(2) 0.7053(2) 0.1322(13) Uani 1 1 d . U . . .
N10 N 0.70765(13) 0.7067(2) 0.7324(3) 0.1409(18) Uani 1 1 d . U . . .
H10A H 0.707838 0.673598 0.752548 0.169 Uiso 1 1 calc R U . . .
C11 C 0.58307(17) 0.4919(3) 0.8624(3) 0.1198(18) Uani 1 1 d . U . . .
H11 H 0.572499 0.467215 0.826595 0.144 Uiso 1 1 calc R U . . .
O11 O 0.75189(14) 0.6956(2) 0.9678(3) 0.204(2) Uani 1 1 d . U . . .
N11 N 0.57817(14) 0.85109(19) 0.7715(2) 0.1123(13) Uani 1 1 d . U . . .
H11A H 0.575754 0.823944 0.743494 0.135 Uiso 1 1 calc R U . . .
O13 O 0.66265(15) 0.6703(2) 0.6103(3) 0.1554(18) Uani 1 1 d . U . . .
O12 O 0.61297(13) 0.8825(2) 0.8733(2) 0.1512(17) Uani 1 1 d . U . . .
C12 C 0.49913(17) 0.7966(3) 0.8166(3) 0.127(2) Uani 1 1 d . U . . .
N12 N 0.70732(15) 0.7034(3) 1.0004(3) 0.1421(18) Uani 1 1 d . U . . .
H12 H 0.683714 0.713350 0.990867 0.171 Uiso 1 1 calc R U . . .
O14 O 0.62709(17) 0.7233(3) 0.5277(3) 0.220(3) Uani 1 1 d . U . . .
O16 O 0.68956(11) 0.5880(2) 1.0208(2) 0.1479(15) Uani 1 1 d . U . . .
O15 O 0.70317(14) 0.5208(3) 0.9658(3) 0.268(4) Uani 1 1 d . U . . .
O17 O 0.51514(9) 0.81843(14) 0.77972(17) 0.1100(10) Uani 1 1 d . U . . .
C18 C 0.51995(17) 0.3945(3) 0.9022(3) 0.1261(19) Uani 1 1 d . U . . .
H18 H 0.529291 0.420993 0.936634 0.151 Uiso 1 1 calc R U . . .
O18 O 0.48525(16) 0.8264(2) 0.8420(3) 0.177(2) Uani 1 1 d . U . . .
C19 C 0.51980(18) 0.3347(3) 0.9122(3) 0.1257(19) Uani 1 1 d . U . . .
H19 H 0.528719 0.318982 0.952832 0.151 Uiso 1 1 calc R U . . .
O19 O 0.32188(16) 0.1640(3) 0.4740(3) 0.198(2) Uani 1 1 d . U . . .
C109 C 0.2854(2) 0.2557(3) 0.3877(4) 0.149(2) Uani 1 1 d . U . . .
H109 H 0.269219 0.218612 0.374641 0.179 Uiso 1 1 calc R U . . .
C20 C 0.50629(18) 0.2972(3) 0.8617(4) 0.1233(18) Uani 1 1 d D U . . .
C21 C 0.49326(16) 0.3192(3) 0.7994(3) 0.1168(17) Uani 1 1 d . U . . .
H21 H 0.484482 0.293481 0.764408 0.140 Uiso 1 1 calc R U . . .
C23 C 0.42735(17) 0.4753(3) 0.8246(2) 0.1264(19) Uani 1 1 d . U . . .
H23 H 0.442868 0.462104 0.865647 0.152 Uiso 1 1 calc R U . . .
C22 C 0.49477(15) 0.3817(3) 0.7956(3) 0.1072(16) Uani 1 1 d . U . . .
H22 H 0.486439 0.399084 0.755822 0.129 Uiso 1 1 calc R U . . .
C24 C 0.38882(19) 0.4661(3) 0.8009(3) 0.129(2) Uani 1 1 d . U . . .
H24 H 0.378386 0.447500 0.825226 0.155 Uiso 1 1 calc R U . . .
C25 C 0.36584(16) 0.4841(3) 0.7420(3) 0.1150(17) Uani 1 1 d . U . . .
C26 C 0.38272(16) 0.5085(3) 0.7070(3) 0.1277(18) Uani 1 1 d . U . . .
H26 H 0.367915 0.517745 0.664512 0.153 Uiso 1 1 calc R U . . .
C27 C 0.42160(18) 0.5188(2) 0.7359(3) 0.1137(17) Uani 1 1 d . U . . .
H27 H 0.432496 0.539105 0.713148 0.136 Uiso 1 1 calc R U . . .
C29 C 0.40399(15) 0.3733(3) 0.4641(3) 0.1210(18) Uani 1 1 d . U . . .
H29 H 0.384750 0.368964 0.477292 0.145 Uiso 1 1 calc R U . . .
C28 C 0.43185(15) 0.4199(2) 0.4876(2) 0.1046(15) Uani 1 1 d . U . . .
H28 H 0.431053 0.448068 0.516517 0.126 Uiso 1 1 calc R U . . .
C30 C 0.40651(18) 0.3326(3) 0.4190(3) 0.1259(19) Uani 1 1 d . U . . .
C31 C 0.43635(19) 0.3379(3) 0.4031(3) 0.1310(19) Uani 1 1 d . U . . .
H31 H 0.439108 0.309301 0.376242 0.157 Uiso 1 1 calc R U . . .
C32 C 0.46160(17) 0.3845(3) 0.4265(3) 0.1131(17) Uani 1 1 d . U . . .
H32 H 0.480739 0.389360 0.413189 0.136 Uiso 1 1 calc R U . . .
C33 C 0.57295(12) 0.55459(14) 0.58573(17) 0.1029(15) Uani 1 1 d G U . . .
H33 H 0.574341 0.526159 0.616012 0.123 Uiso 1 1 calc R U . . .
C34 C 0.60276(9) 0.59576(19) 0.59910(17) 0.1207(18) Uani 1 1 d G U . . .
H34 H 0.624319 0.595171 0.638420 0.145 Uiso 1 1 calc R U . . .
C35 C 0.60071(11) 0.63780(15) 0.5543(2) 0.126(2) Uani 1 1 d G U . . .
C36 C 0.56883(14) 0.63867(14) 0.4962(2) 0.1243(19) Uani 1 1 d G U . . .
H36 H 0.567442 0.667098 0.465886 0.149 Uiso 1 1 calc R U . . .
C37 C 0.53902(10) 0.59750(17) 0.48280(15) 0.1106(16) Uani 1 1 d G U . . .
H37 H 0.517464 0.598087 0.443477 0.133 Uiso 1 1 calc R U . . .
N3 N 0.54108(9) 0.55546(13) 0.52758(19) 0.0952(12) Uani 1 1 d G U . . .
C39 C 0.3590(2) 0.1906(3) 0.6074(4) 0.134(2) Uani 1 1 d . U . . .
H39 H 0.374734 0.165686 0.596730 0.161 Uiso 1 1 calc R U . . .
C38 C 0.3156(2) 0.2512(3) 0.3613(4) 0.151(2) Uani 1 1 d . U . . .
H38 H 0.324820 0.208786 0.363090 0.181 Uiso 1 1 calc R U . . .
C40 C 0.36545(19) 0.1970(3) 0.6692(4) 0.136(2) Uani 1 1 d D U . . .
C41 C 0.3421(2) 0.2326(3) 0.6853(4) 0.1269(19) Uani 1 1 d . U . . .
H41 H 0.346383 0.234351 0.727061 0.152 Uiso 1 1 calc R U . . .
C42 C 0.3132(2) 0.2648(3) 0.6417(4) 0.119(2) Uani 1 1 d . U . . .
C43 C 0.30599(16) 0.2616(3) 0.5811(4) 0.122(2) Uani 1 1 d . U . . .
H43 H 0.286108 0.285587 0.551776 0.147 Uiso 1 1 calc R U . . .
C44 C 0.3270(2) 0.2238(3) 0.5603(5) 0.130(2) Uani 1 1 d . U . . .
C46 C 0.3976(2) 0.1581(3) 0.7184(4) 0.154(2) Uani 1 1 d D U . . .
C45 C 0.3173(2) 0.2156(4) 0.4934(5) 0.140(2) Uani 1 1 d . U . . .
C47 C 0.2864(2) 0.3054(3) 0.6551(5) 0.125(2) Uani 1 1 d . U . . .
C48 C 0.4586(2) 0.1105(3) 0.7519(4) 0.153(2) Uani 1 1 d D U . . .
H48 H 0.445809 0.071944 0.753537 0.184 Uiso 1 1 calc R U . . .
C49 C 0.4835(2) 0.1317(3) 0.8199(4) 0.162(3) Uani 1 1 d D U . . .
H49 H 0.471311 0.121803 0.847222 0.194 Uiso 1 1 calc R U . . .
C50 C 0.5223(2) 0.0987(3) 0.8408(4) 0.185(3) Uani 1 1 d D U . . .
H50A H 0.543722 0.124309 0.868711 0.222 Uiso 1 1 calc R U . . .
H50B H 0.522801 0.060112 0.861867 0.222 Uiso 1 1 calc R U . . .
C57 C 0.5019(2) 0.2289(3) 0.8710(5) 0.148(3) Uani 1 1 d D U . . .
C61 C 0.2953(2) 0.2742(3) 0.2947(4) 0.159(2) Uani 1 1 d . U . . .
H61A H 0.313255 0.293107 0.281390 0.190 Uiso 1 1 calc R U . . .
H61B H 0.280911 0.241773 0.265372 0.190 Uiso 1 1 calc R U . . .
C62 C 0.3786(2) 0.2841(4) 0.3929(4) 0.156(2) Uani 1 1 d . U . . .
C63 C 0.27199(16) 0.3585(3) 0.7311(3) 0.1193(18) Uani 1 1 d . U . . .
H63 H 0.245773 0.343384 0.703869 0.143 Uiso 1 1 calc R U . . .
C64 C 0.27170(15) 0.4276(3) 0.7246(3) 0.1306(19) Uani 1 1 d . U . . .
H64 H 0.255209 0.441589 0.681435 0.157 Uiso 1 1 calc R U . . .
C65 C 0.25882(18) 0.4512(3) 0.7703(3) 0.147(2) Uani 1 1 d . U . . .
H65A H 0.230998 0.457948 0.750299 0.177 Uiso 1 1 calc R U . . .
H65B H 0.271816 0.489571 0.788853 0.177 Uiso 1 1 calc R U . . .
C72 C 0.3242(2) 0.4688(3) 0.7084(4) 0.147(2) Uani 1 1 d . U . . .
C73 C 0.69253(17) 0.7563(4) 0.7401(4) 0.127(2) Uani 1 1 d . U . . .
C74 C 0.6101(2) 0.8507(3) 0.8309(4) 0.131(2) Uani 1 1 d . U . . .
C75 C 0.7203(2) 0.7128(4) 0.9591(5) 0.153(3) Uani 1 1 d . U . . .
C76 C 0.54971(16) 0.8979(2) 0.7586(3) 0.1123(17) Uani 1 1 d . U . . .
H76 H 0.563535 0.935822 0.778603 0.135 Uiso 1 1 calc R U . . .
C77 C 0.52022(16) 0.8855(2) 0.7840(3) 0.1130(16) Uani 1 1 d . U . . .
H77 H 0.528004 0.901893 0.826460 0.136 Uiso 1 1 calc R U . . .
C78 C 0.48406(17) 0.9162(3) 0.7333(3) 0.138(2) Uani 1 1 d . U . . .
H78A H 0.461133 0.892209 0.725479 0.166 Uiso 1 1 calc R U . . .
H78B H 0.480912 0.957226 0.746624 0.166 Uiso 1 1 calc R U . . .
C81 C 0.73117(18) 0.6768(3) 1.0618(4) 0.151(2) Uani 1 1 d . U . . .
H81 H 0.757783 0.691436 1.075542 0.181 Uiso 1 1 calc R U . . .
C84 C 0.7417(2) 0.5906(4) 1.1287(4) 0.175(3) Uani 1 1 d . U . . .
H84A H 0.730378 0.551659 1.131945 0.210 Uiso 1 1 calc R U . . .
H84B H 0.769625 0.587582 1.153602 0.210 Uiso 1 1 calc R U . . .
C85 C 0.73173(18) 0.6031(3) 1.0571(4) 0.157(2) Uani 1 1 d . U . . .
H85 H 0.749286 0.585283 1.041826 0.188 Uiso 1 1 calc R U . . .
C94 C 0.7244(2) 0.7080(3) 0.6890(5) 0.169(3) Uani 1 1 d . U . . .
H94 H 0.740307 0.745297 0.697597 0.203 Uiso 1 1 calc R U . . .
C95 C 0.6981(2) 0.7065(3) 0.6215(5) 0.168(3) Uani 1 1 d . U . . .
H95 H 0.690405 0.748830 0.606669 0.202 Uiso 1 1 calc R U . . .
C96 C 0.7165(2) 0.6783(4) 0.5846(5) 0.201(3) Uani 1 1 d . U . . .
H96A H 0.729175 0.708750 0.570213 0.242 Uiso 1 1 calc R U . . .
H96B H 0.698179 0.654666 0.549056 0.242 Uiso 1 1 calc R U . . .
C104 C 0.6819(2) 0.5467(4) 0.9784(4) 0.159(3) Uani 1 1 d . U . . .
C101 C 0.6321(3) 0.6784(4) 0.5623(5) 0.148(3) Uani 1 1 d . U . . .
C97 C 0.74520(17) 0.6379(3) 0.6357(4) 0.218(4) Uani 1 1 d G U . . .
C93 C 0.74917(17) 0.6552(2) 0.6940(5) 0.215(4) Uani 1 1 d G U . . .
C105 C 0.7759(2) 0.6261(3) 0.7473(3) 0.224(4) Uani 1 1 d G U . . .
H105 H 0.778573 0.637895 0.786790 0.269 Uiso 1 1 calc R U . . .
C106 C 0.79863(17) 0.5797(3) 0.7424(4) 0.282(5) Uani 1 1 d G U . . .
H106 H 0.816693 0.559978 0.778477 0.339 Uiso 1 1 calc R U . . .
C100 C 0.79466(19) 0.5623(2) 0.6841(5) 0.268(6) Uani 1 1 d G U . . .
H100 H 0.810034 0.530839 0.680707 0.322 Uiso 1 1 calc R U . . .
C107 C 0.7679(2) 0.5914(4) 0.6307(3) 0.268(5) Uani 1 1 d G U . . .
H107 H 0.765256 0.579616 0.591249 0.321 Uiso 1 1 calc R U . . .
C82 C 0.72017(16) 0.6896(4) 1.1153(3) 0.163(3) Uani 1 1 d G U . . .
C83 C 0.72728(15) 0.6385(3) 1.1533(4) 0.182(3) Uani 1 1 d G U . . .
C103 C 0.71919(17) 0.6399(3) 1.2041(3) 0.195(4) Uani 1 1 d G U . . .
H103 H 0.723994 0.605330 1.229748 0.234 Uiso 1 1 calc R U . . .
C92 C 0.70399(17) 0.6923(5) 1.2170(3) 0.218(4) Uani 1 1 d G U . . .
H92 H 0.698520 0.693230 1.251364 0.262 Uiso 1 1 calc R U . . .
C89 C 0.69689(16) 0.7434(3) 1.1791(4) 0.224(4) Uani 1 1 d G U . . .
H89 H 0.686608 0.778851 1.187775 0.269 Uiso 1 1 calc R U . . .
C91 C 0.70498(16) 0.7420(3) 1.1282(3) 0.206(4) Uani 1 1 d G U . . .
H91 H 0.700170 0.776574 1.102570 0.247 Uiso 1 1 calc R U . . .
C79 C 0.48918(18) 0.9196(3) 0.6781(3) 0.157(2) Uani 1 1 d G U . . .
C80 C 0.52772(16) 0.9104(2) 0.6937(2) 0.143(2) Uani 1 1 d G U . . .
C90 C 0.54047(14) 0.9162(3) 0.6483(3) 0.184(3) Uani 1 1 d G U . . .
H90 H 0.566535 0.909907 0.658798 0.221 Uiso 1 1 calc R U . . .
C88 C 0.5147(2) 0.9312(3) 0.5874(3) 0.232(4) Uani 1 1 d G U . . .
H88 H 0.523316 0.935124 0.556770 0.279 Uiso 1 1 calc R U . . .
C87 C 0.4762(2) 0.9404(3) 0.5719(2) 0.239(4) Uani 1 1 d G U . . .
H87 H 0.458715 0.950612 0.530758 0.287 Uiso 1 1 calc R U . . .
C86 C 0.46339(12) 0.9346(3) 0.6173(4) 0.225(4) Uani 1 1 d G U . . .
H86 H 0.437332 0.940883 0.606775 0.269 Uiso 1 1 calc R U . . .
C51 C 0.5236(2) 0.0883(2) 0.7828(3) 0.179(3) Uani 1 1 d G U . . .
C52 C 0.48788(17) 0.09539(19) 0.7317(4) 0.160(3) Uani 1 1 d G U . . .
C53 C 0.48412(15) 0.0888(2) 0.6716(3) 0.185(3) Uani 1 1 d G U . . .
H53 H 0.459945 0.093635 0.637015 0.222 Uiso 1 1 calc R U . . .
C54 C 0.5161(2) 0.0752(3) 0.6625(3) 0.229(4) Uani 1 1 d G U . . .
H54 H 0.513552 0.070715 0.621858 0.275 Uiso 1 1 calc R U . . .
C55 C 0.55184(17) 0.0680(2) 0.7136(4) 0.220(4) Uani 1 1 d G U . . .
H55 H 0.573465 0.058799 0.707480 0.265 Uiso 1 1 calc R U . . .
C56 C 0.55560(15) 0.0746(2) 0.7737(3) 0.212(4) Uani 1 1 d G U . . .
H56 H 0.579770 0.069802 0.808260 0.255 Uiso 1 1 calc R U . . .
C66 C 0.26990(12) 0.4016(2) 0.8190(3) 0.141(2) Uani 1 1 d G U . . .
C67 C 0.27965(11) 0.3486(3) 0.7977(2) 0.1270(19) Uani 1 1 d G U . . .
C68 C 0.29014(11) 0.2966(2) 0.8349(3) 0.148(2) Uani 1 1 d G U . . .
H68 H 0.296733 0.260738 0.820460 0.177 Uiso 1 1 calc R U . . .
C69 C 0.29089(12) 0.2977(3) 0.8933(3) 0.170(3) Uani 1 1 d G U . . .
H69 H 0.297990 0.262563 0.918481 0.204 Uiso 1 1 calc R U . . .
C70 C 0.28114(13) 0.3508(4) 0.9147(2) 0.183(3) Uani 1 1 d G U . . .
H70 H 0.281652 0.351488 0.954197 0.219 Uiso 1 1 calc R U . . .
C71 C 0.27065(13) 0.4027(3) 0.8775(3) 0.172(3) Uani 1 1 d G U . . .
H71 H 0.264057 0.438589 0.891892 0.206 Uiso 1 1 calc R U . . .
C59 C 0.26242(17) 0.3065(3) 0.3524(3) 0.166(3) Uani 1 1 d G U . . .
C60 C 0.26997(15) 0.3191(3) 0.3022(4) 0.188(3) Uani 1 1 d G U . . .
C108 C 0.2510(2) 0.3667(4) 0.2617(3) 0.235(4) Uani 1 1 d G U . . .
H108 H 0.256085 0.375214 0.227769 0.282 Uiso 1 1 calc R U . . .
C102 C 0.2244(2) 0.4017(3) 0.2715(3) 0.256(5) Uani 1 1 d G U . . .
H102 H 0.211602 0.433933 0.244190 0.307 Uiso 1 1 calc R U . . .
C99 C 0.21689(17) 0.3892(3) 0.3218(4) 0.241(4) Uani 1 1 d G U . . .
H99 H 0.198944 0.412857 0.328375 0.290 Uiso 1 1 calc R U . . .
C98 C 0.2359(2) 0.3416(4) 0.3622(3) 0.213(3) Uani 1 1 d G U . . .
H98 H 0.230771 0.333063 0.396140 0.255 Uiso 1 1 calc R U . . .
N1 N 0.49702(8) 0.60153(12) 0.82119(15) 0.0966(12) Uani 1 1 d G U . . .
C13 C 0.48035(8) 0.63627(18) 0.85103(14) 0.1101(16) Uani 1 1 d G U . . .
H13 H 0.469311 0.616986 0.874103 0.132 Uiso 1 1 calc R U . . .
C14 C 0.48000(9) 0.69953(17) 0.84677(16) 0.1281(18) Uani 1 1 d G U . . .
H14 H 0.468720 0.723017 0.866946 0.154 Uiso 1 1 calc R U . . .
C15 C 0.49632(9) 0.72804(12) 0.81265(16) 0.1019(15) Uani 1 1 d G U . . .
C16 C 0.51300(8) 0.69330(16) 0.78281(14) 0.1041(15) Uani 1 1 d G U . . .
H16 H 0.524034 0.712589 0.759745 0.125 Uiso 1 1 calc R U . . .
C17 C 0.51335(8) 0.63005(15) 0.78708(14) 0.0997(15) Uani 1 1 d G U . . .
H17 H 0.524625 0.606557 0.766901 0.120 Uiso 1 1 calc R U . . .
F1B F 0.45556(17) 0.4956(7) 0.6352(3) 0.134(4) Uani 0.517(13) 1 d . U P B 1
F2B F 0.5511(2) 0.5010(7) 0.7018(4) 0.130(4) Uani 0.517(13) 1 d . U P B 1
F3B F 0.5019(4) 0.5711(3) 0.6642(3) 0.121(4) Uani 0.517(13) 1 d . U P B 1
F4B F 0.5037(4) 0.4221(3) 0.6704(4) 0.119(4) Uani 0.517(13) 1 d . U P B 1
F1C F 0.5356(4) 0.4395(5) 0.6932(4) 0.145(4) Uani 0.483(13) 1 d . U P B -2
F2C F 0.4682(4) 0.4434(6) 0.6515(5) 0.134(4) Uani 0.483(13) 1 d . U P B -2
F3C F 0.4705(4) 0.5497(5) 0.6444(4) 0.124(4) Uani 0.483(13) 1 d . U P B -2
F4C F 0.5353(4) 0.5480(6) 0.6879(5) 0.132(5) Uani 0.483(13) 1 d . U P B -2

loop_
_atom_site_aniso_label
_atom_site_aniso_U_11
_atom_site_aniso_U_22
_atom_site_aniso_U_33
_atom_site_aniso_U_23
_atom_site_aniso_U_13
_atom_site_aniso_U_12
Cu1 0.1128(6) 0.0813(6) 0.0896(7) 0.000 0.0601(5) 0.000
O1 0.197(4) 0.163(4) 0.241(6) 0.048(4) 0.129(4) 0.020(3)
C1 0.113(5) 0.114(5) 0.162(7) 0.025(5) 0.061(5) -0.021(4)
Cu2 0.1111(4) 0.0993(5) 0.0850(4) -0.0137(3) 0.0546(3) -0.0298(3)
Si1 0.1065(17) 0.131(2) 0.0771(18) 0.000 0.0514(14) 0.000
F1 0.102(6) 0.249(14) 0.085(4) 0.029(7) 0.052(4) 0.069(8)
F2 0.166(11) 0.134(5) 0.112(9) -0.010(5) 0.072(10) -0.013(4)
F1N 0.152(10) 0.145(8) 0.105(8) 0.031(5) 0.087(8) 0.042(6)
F2N 0.136(11) 0.230(15) 0.077(8) -0.047(10) 0.060(8) -0.047(11)
F3 0.1320(19) 0.145(3) 0.0679(19) -0.0042(17) 0.0566(16) -0.0250(17)
Si2 0.1209(11) 0.0961(12) 0.0810(10) -0.0117(8) 0.0616(9) -0.0249(10)
F4 0.165(2) 0.0994(17) 0.092(2) -0.0161(17) 0.0820(17) -0.0321(17)
F5 0.147(2) 0.111(2) 0.092(2) -0.0092(18) 0.0735(17) -0.0129(16)
N2 0.103(3) 0.116(3) 0.115(4) -0.024(3) 0.068(3) -0.022(3)
C2 0.107(4) 0.105(4) 0.187(7) 0.014(5) 0.078(5) -0.009(3)
O3 0.126(3) 0.144(3) 0.162(4) -0.002(3) 0.079(3) -0.011(3)
C3 0.116(4) 0.089(4) 0.159(6) 0.005(4) 0.072(4) -0.012(3)
C4 0.113(4) 0.094(4) 0.155(6) -0.003(4) 0.065(4) -0.025(3)
O4 0.187(4) 0.086(3) 0.181(5) 0.030(3) 0.090(4) 0.003(3)
N4 0.124(3) 0.107(3) 0.080(4) -0.006(3) 0.051(3) -0.025(3)
O5 0.269(6) 0.131(4) 0.179(5) 0.050(4) 0.085(5) -0.012(4)
N5 0.107(3) 0.108(3) 0.082(3) -0.016(3) 0.048(3) -0.035(3)
C5 0.096(4) 0.102(4) 0.142(6) 0.001(4) 0.056(4) -0.018(3)
O6 0.121(3) 0.139(3) 0.159(4) -0.047(3) 0.065(3) -0.038(3)
N6 0.138(3) 0.085(3) 0.099(4) -0.010(2) 0.066(3) -0.011(2)
C6 0.098(4) 0.124(4) 0.141(6) 0.012(4) 0.049(4) -0.021(3)
O7 0.211(4) 0.151(4) 0.250(6) -0.103(4) 0.136(4) -0.076(3)
N7 0.148(4) 0.077(3) 0.226(6) 0.014(3) 0.109(4) -0.002(3)
C7 0.111(4) 0.141(4) 0.112(5) -0.044(4) 0.069(4) -0.035(4)
O8 0.110(3) 0.133(3) 0.136(3) -0.004(2) 0.052(2) -0.041(2)
N8 0.129(4) 0.113(4) 0.177(6) -0.037(4) 0.074(4) -0.019(3)
C8 0.119(4) 0.135(5) 0.133(5) -0.047(4) 0.075(4) -0.043(4)
O9 0.108(3) 0.439(10) 0.185(6) 0.141(6) 0.036(3) -0.026(5)
N9 0.112(3) 0.111(3) 0.156(5) -0.002(3) 0.080(4) -0.016(3)
C9 0.115(4) 0.128(5) 0.128(5) -0.014(4) 0.054(4) -0.028(4)
C10 0.124(5) 0.146(5) 0.163(6) -0.037(5) 0.078(4) -0.021(4)
O10 0.134(3) 0.117(3) 0.177(4) -0.010(3) 0.098(3) -0.021(2)
N10 0.131(4) 0.095(3) 0.233(6) -0.016(4) 0.114(4) -0.027(3)
C11 0.121(4) 0.131(4) 0.126(5) -0.037(4) 0.071(4) -0.032(4)
O11 0.111(3) 0.219(5) 0.283(6) 0.087(5) 0.089(4) 0.018(3)
N11 0.129(3) 0.102(3) 0.124(4) 0.003(3) 0.073(3) 0.004(3)
O13 0.172(4) 0.133(3) 0.211(6) -0.038(4) 0.129(4) -0.072(3)
O12 0.168(4) 0.133(3) 0.139(4) -0.027(3) 0.057(3) 0.001(3)
C12 0.133(5) 0.103(5) 0.162(6) -0.004(4) 0.080(4) -0.004(4)
N12 0.109(4) 0.147(4) 0.130(5) 0.018(4) 0.018(4) -0.018(3)
O14 0.253(5) 0.188(5) 0.244(6) 0.009(5) 0.134(5) -0.101(4)
O16 0.106(3) 0.159(4) 0.157(4) -0.008(3) 0.040(3) -0.032(3)
O15 0.118(3) 0.323(8) 0.338(8) -0.181(7) 0.080(4) -0.007(4)
O17 0.131(2) 0.085(2) 0.143(3) -0.006(2) 0.086(2) -0.0096(18)
C18 0.166(5) 0.125(5) 0.092(5) -0.005(4) 0.061(4) -0.023(4)
O18 0.268(5) 0.114(3) 0.248(6) 0.001(3) 0.204(5) 0.013(3)
C19 0.177(5) 0.113(5) 0.095(5) 0.008(4) 0.068(4) -0.005(4)
O19 0.247(5) 0.153(4) 0.209(5) -0.033(4) 0.116(4) 0.018(4)
C109 0.116(5) 0.137(5) 0.190(7) -0.048(5) 0.065(5) -0.014(4)
C20 0.145(5) 0.106(4) 0.126(6) 0.022(4) 0.068(4) -0.008(4)
C21 0.155(5) 0.093(4) 0.114(5) -0.002(4) 0.071(4) -0.022(3)
C23 0.135(4) 0.168(5) 0.077(4) -0.011(4) 0.049(4) -0.063(4)
C22 0.132(4) 0.101(4) 0.100(5) -0.003(4) 0.062(4) -0.019(3)
C24 0.124(4) 0.160(5) 0.104(5) -0.002(4) 0.052(4) -0.064(4)
C25 0.102(4) 0.126(4) 0.120(5) 0.023(4) 0.052(4) -0.018(3)
C26 0.108(4) 0.162(5) 0.119(5) 0.036(4) 0.057(4) -0.010(4)
C27 0.129(4) 0.114(4) 0.115(5) 0.019(4) 0.070(4) -0.025(3)
C29 0.129(4) 0.106(4) 0.136(5) -0.017(4) 0.067(4) -0.036(3)
C28 0.126(4) 0.101(4) 0.097(4) -0.003(3) 0.059(3) -0.009(3)
C30 0.133(4) 0.088(4) 0.146(5) -0.035(4) 0.053(4) -0.027(3)
C31 0.174(5) 0.124(5) 0.122(5) -0.027(4) 0.090(4) -0.033(4)
C32 0.163(5) 0.103(4) 0.094(4) -0.020(3) 0.077(4) -0.027(4)
C33 0.125(4) 0.098(4) 0.095(4) 0.000(3) 0.058(4) -0.008(3)
C34 0.133(4) 0.102(4) 0.150(5) -0.014(4) 0.084(4) -0.026(3)
C35 0.157(5) 0.103(4) 0.152(6) -0.024(4) 0.100(5) -0.040(4)
C36 0.169(5) 0.101(4) 0.145(6) -0.004(4) 0.108(4) -0.031(4)
C37 0.141(4) 0.090(3) 0.114(5) 0.007(3) 0.069(4) 0.009(3)
N3 0.144(3) 0.070(2) 0.106(4) 0.001(2) 0.087(3) 0.000(2)
C39 0.155(5) 0.096(4) 0.184(7) -0.016(5) 0.106(6) -0.019(4)
C38 0.138(5) 0.141(5) 0.167(7) -0.046(5) 0.062(5) -0.032(4)
C40 0.132(5) 0.099(4) 0.199(7) -0.007(5) 0.093(5) -0.017(4)
C41 0.138(5) 0.101(4) 0.175(7) -0.003(4) 0.100(5) -0.020(4)
C42 0.129(5) 0.096(4) 0.150(7) -0.003(5) 0.080(5) -0.018(4)
C43 0.109(4) 0.092(4) 0.185(7) -0.011(5) 0.083(5) -0.023(3)
C44 0.141(5) 0.090(4) 0.181(7) -0.023(5) 0.093(5) -0.033(4)
C46 0.156(6) 0.100(5) 0.227(8) 0.018(5) 0.105(6) 0.000(4)
C45 0.133(5) 0.115(6) 0.187(8) -0.028(6) 0.086(6) -0.035(4)
C47 0.127(5) 0.115(5) 0.158(8) 0.000(5) 0.086(6) -0.029(4)
C48 0.159(6) 0.082(4) 0.234(8) 0.031(5) 0.103(6) 0.008(4)
C49 0.186(6) 0.077(4) 0.236(8) 0.039(5) 0.108(6) 0.014(4)
C50 0.193(6) 0.105(5) 0.264(9) 0.040(6) 0.109(6) 0.018(5)
C57 0.178(6) 0.106(5) 0.151(8) 0.028(5) 0.067(6) 0.003(5)
C61 0.140(5) 0.147(6) 0.173(7) -0.041(5) 0.057(5) -0.024(4)
C62 0.164(6) 0.141(6) 0.173(7) -0.060(5) 0.084(5) -0.050(5)
C63 0.111(4) 0.108(4) 0.146(5) -0.019(4) 0.064(4) -0.036(3)
C64 0.103(4) 0.127(5) 0.169(6) -0.001(4) 0.068(4) -0.019(3)
C65 0.144(5) 0.140(5) 0.189(7) -0.013(5) 0.101(5) -0.015(4)
C72 0.109(5) 0.181(6) 0.146(7) 0.071(5) 0.052(5) -0.007(4)
C73 0.121(4) 0.103(5) 0.188(7) -0.014(5) 0.098(4) -0.025(4)
C74 0.146(5) 0.106(5) 0.143(7) 0.014(5) 0.067(5) -0.019(4)
C75 0.111(6) 0.152(6) 0.187(8) 0.042(6) 0.058(6) -0.017(4)
C76 0.123(4) 0.080(3) 0.134(5) 0.006(3) 0.057(4) 0.006(3)
C77 0.128(4) 0.083(4) 0.141(5) -0.005(3) 0.072(4) 0.010(3)
C78 0.140(5) 0.108(4) 0.184(7) 0.008(5) 0.088(5) 0.011(4)
C81 0.104(4) 0.139(5) 0.162(7) -0.001(5) 0.018(5) -0.024(4)
C84 0.125(5) 0.194(7) 0.167(7) 0.029(6) 0.029(5) -0.024(5)
C85 0.112(4) 0.148(5) 0.159(6) 0.013(5) 0.015(4) -0.028(4)
C94 0.158(6) 0.111(5) 0.295(9) -0.043(6) 0.152(6) -0.039(4)
C95 0.181(6) 0.128(5) 0.273(9) -0.041(6) 0.171(6) -0.056(5)
C96 0.201(7) 0.150(6) 0.339(10) -0.069(7) 0.198(7) -0.062(5)
C104 0.104(5) 0.171(7) 0.187(8) -0.038(6) 0.052(5) -0.015(5)
C101 0.184(7) 0.117(5) 0.176(8) -0.024(6) 0.110(6) -0.056(6)
C97 0.203(7) 0.148(7) 0.411(11) -0.072(8) 0.233(8) -0.037(5)
C93 0.181(7) 0.140(6) 0.391(11) -0.016(8) 0.190(8) -0.053(5)
C105 0.194(7) 0.147(7) 0.420(12) -0.022(8) 0.218(8) -0.014(5)
C106 0.219(8) 0.189(8) 0.509(14) -0.054(10) 0.226(9) 0.000(6)
C100 0.207(8) 0.194(8) 0.499(16) -0.072(11) 0.243(10) -0.013(6)
C107 0.252(11) 0.174(8) 0.449(13) -0.075(9) 0.221(10) -0.060(7)
C82 0.132(5) 0.184(7) 0.141(7) -0.023(6) 0.033(5) -0.033(5)
C83 0.151(6) 0.200(8) 0.133(8) 0.019(6) 0.010(6) -0.022(6)
C103 0.180(7) 0.228(9) 0.148(8) -0.011(7) 0.047(6) -0.052(6)
C92 0.203(8) 0.272(11) 0.149(8) -0.024(8) 0.051(6) -0.026(9)
C89 0.211(8) 0.281(11) 0.150(9) -0.052(8) 0.053(8) -0.038(8)
C91 0.169(7) 0.240(9) 0.145(8) -0.057(7) 0.013(6) -0.037(6)
C79 0.162(6) 0.166(6) 0.146(7) 0.035(5) 0.072(6) 0.033(5)
C80 0.161(6) 0.136(5) 0.152(6) 0.021(5) 0.088(5) 0.039(4)
C90 0.195(6) 0.256(8) 0.120(6) 0.015(6) 0.087(6) 0.052(6)
C88 0.255(9) 0.328(11) 0.132(7) 0.040(7) 0.104(7) 0.095(9)
C87 0.248(9) 0.305(10) 0.140(8) 0.058(7) 0.066(7) 0.111(8)
C86 0.215(8) 0.263(9) 0.175(9) 0.062(8) 0.069(7) 0.066(7)
C51 0.185(7) 0.095(4) 0.278(9) 0.038(6) 0.123(7) 0.031(5)
C52 0.164(6) 0.080(4) 0.258(9) 0.043(5) 0.113(6) 0.020(4)
C53 0.183(6) 0.143(6) 0.273(9) 0.027(6) 0.141(7) 0.035(5)
C54 0.204(8) 0.198(8) 0.326(11) 0.037(8) 0.154(8) 0.043(7)
C55 0.195(7) 0.169(6) 0.341(12) -0.021(9) 0.160(8) 0.033(6)
C56 0.207(7) 0.138(6) 0.324(11) 0.006(7) 0.148(7) 0.028(5)
C66 0.133(4) 0.133(5) 0.190(7) -0.020(5) 0.101(5) -0.021(4)
C67 0.104(4) 0.135(5) 0.158(6) -0.006(5) 0.073(4) -0.023(4)
C68 0.129(4) 0.138(5) 0.183(8) 0.005(5) 0.076(5) -0.026(4)
C69 0.154(5) 0.188(7) 0.174(8) 0.035(6) 0.080(5) -0.033(5)
C70 0.167(6) 0.206(8) 0.198(8) -0.003(7) 0.103(6) -0.035(6)
C71 0.176(6) 0.187(7) 0.183(8) -0.029(6) 0.107(6) -0.019(5)
C59 0.127(5) 0.178(7) 0.193(8) -0.041(6) 0.072(5) -0.020(5)
C60 0.158(6) 0.164(7) 0.203(9) -0.026(6) 0.047(6) -0.004(5)
C108 0.234(10) 0.203(9) 0.241(10) -0.017(8) 0.082(8) 0.020(7)
C102 0.278(11) 0.203(9) 0.260(12) 0.017(8) 0.097(9) 0.046(8)
C99 0.256(9) 0.223(10) 0.243(12) 0.013(8) 0.111(9) 0.046(8)
C98 0.228(9) 0.205(9) 0.195(8) 0.003(6) 0.087(7) 0.050(6)
N1 0.116(3) 0.093(3) 0.093(3) -0.016(2) 0.058(3) -0.040(2)
C13 0.118(4) 0.106(4) 0.136(5) -0.009(4) 0.084(4) -0.018(3)
C14 0.154(5) 0.124(5) 0.141(5) -0.007(4) 0.097(4) -0.016(4)
C15 0.118(4) 0.100(4) 0.104(4) -0.010(3) 0.064(3) -0.008(3)
C16 0.123(4) 0.102(4) 0.109(4) -0.015(3) 0.071(3) -0.021(3)
C17 0.125(4) 0.089(3) 0.110(4) -0.017(3) 0.075(3) -0.017(3)
F1B 0.093(4) 0.181(12) 0.130(6) -0.021(7) 0.053(4) -0.039(6)
F2B 0.108(5) 0.188(12) 0.103(5) 0.007(7) 0.056(4) -0.016(6)
F3B 0.176(10) 0.076(4) 0.113(7) -0.016(4) 0.067(8) -0.026(5)
F4B 0.198(12) 0.100(5) 0.084(7) -0.009(4) 0.085(8) -0.007(6)
F1C 0.158(9) 0.157(9) 0.121(7) -0.023(6) 0.064(7) 0.023(8)
F2C 0.168(9) 0.130(9) 0.126(7) -0.038(6) 0.086(7) -0.069(8)
F3C 0.172(10) 0.114(8) 0.125(7) 0.011(6) 0.101(7) 0.024(7)
F4C 0.161(11) 0.151(10) 0.101(8) -0.035(7) 0.074(8) -0.084(9)

loop_
_atom_type_symbol
_atom_type_description
_atom_type_scat_dispersion_real
_atom_type_scat_dispersion_imag
_atom_type_scat_source
C C 0.0038 0.0019 'International Tables Vol C Tables 4.2.6.8 and 6.1.1.4'
H H 0.0000 0.0000 'International Tables Vol C Tables 4.2.6.8 and 6.1.1.4'
N N 0.0073 0.0039 'International Tables Vol C Tables 4.2.6.8 and 6.1.1.4'
O O 0.0127 0.0071 'International Tables Vol C Tables 4.2.6.8 and 6.1.1.4'
Cu Cu 0.3021 1.4308 'International Tables Vol C Tables 4.2.6.8 and 6.1.1.4'
Si Si 0.0929 0.0817 'International Tables Vol C Tables 4.2.6.8 and 6.1.1.4'
F F 0.0203 0.0119 'International Tables Vol C Tables 4.2.6.8 and 6.1.1.4'

loop_
_geom_angle_atom_site_label_1
_geom_angle_atom_site_label_2
_geom_angle_atom_site_label_3
_geom_angle
_geom_angle_site_symmetry_1
_geom_angle_site_symmetry_3
_geom_angle_publ_flag
N6 Cu1 N6 87.5(2) 2_656 . ?
N6 Cu1 N3 91.23(16) 2_656 . ?
N6 Cu1 N3 176.40(17) . . ?
N6 Cu1 N3 176.4(3) 2_656 2_656 ?
N6 Cu1 N3 91.2(2) . 2_656 ?
N3 Cu1 N3 90.3(3) . 2_656 ?
N6 Cu1 F5 92.20(15) 2_656 2_656 ?
N6 Cu1 F5 88.06(15) . 2_656 ?
N3 Cu1 F5 88.63(13) . 2_656 ?
N3 Cu1 F5 91.1(3) 2_656 2_656 ?
N6 Cu1 F5 88.06(15) 2_656 . ?
N6 Cu1 F5 92.20(15) . . ?
N3 Cu1 F5 91.12(13) . . ?
N3 Cu1 F5 88.6(3) 2_656 . ?
F5 Cu1 F5 179.65(14) 2_656 . ?
C2 C1 C6 120.0(7) . . ?
C2 C1 C75 120.1(8) . . ?
C6 C1 C75 118.8(8) . . ?
N1 Cu2 N5 90.21(16) . . ?
N1 Cu2 N4 178.49(19) . . ?
N5 Cu2 N4 88.59(18) . . ?
N1 Cu2 N2 90.42(16) . . ?
N5 Cu2 N2 175.55(19) . . ?
N4 Cu2 N2 90.85(18) . . ?
N1 Cu2 F4 89.61(12) . . ?
N5 Cu2 F4 92.86(15) . . ?
N4 Cu2 F4 89.55(16) . . ?
N2 Cu2 F4 91.55(15) . . ?
N1 Cu2 F3 88.79(13) . . ?
N5 Cu2 F3 87.19(14) . . ?
N4 Cu2 F3 92.06(16) . . ?
N2 Cu2 F3 88.42(15) . . ?
F4 Cu2 F3 178.39(12) . . ?
F1 Si1 F1 134.0(14) 2_657 . ?
F1 Si1 F2 134.2(11) 2_657 . ?
F1 Si1 F2 91.8(5) . . ?
F1 Si1 F2 91.8(5) 2_657 2_657 ?
F1 Si1 F2 134.2(11) . 2_657 ?
F2 Si1 F2 42.5(10) . 2_657 ?
F1 Si1 F2N 52.6(5) 2_657 2_657 ?
F1 Si1 F2N 172.9(14) . 2_657 ?
F2 Si1 F2N 81.8(13) . 2_657 ?
F2 Si1 F2N 39.3(5) 2_657 2_657 ?
F2N Si1 F2N 121.1(17) 2_657 . ?
F1 Si1 F3 91.8(2) 2_657 . ?
F1 Si1 F3 88.0(2) . . ?
F2 Si1 F3 90.7(3) . . ?
F2 Si1 F3 89.7(3) 2_657 . ?
F2N Si1 F3 89.0(4) 2_657 . ?
F2N Si1 F3 91.3(4) . . ?
F1 Si1 F3 88.0(2) 2_657 2_657 ?
F1 Si1 F3 91.8(2) . 2_657 ?
F2 Si1 F3 89.7(3) . 2_657 ?
F2 Si1 F3 90.7(3) 2_657 2_657 ?
F3 Si1 F3 179.5(3) . 2_657 ?
F1 Si1 F1N 43.0(4) 2_657 2_657 ?
F1 Si1 F1N 91.2(13) . 2_657 ?
F2 Si1 F1N 175.4(8) . 2_657 ?
F2 Si1 F1N 134.2(4) 2_657 2_657 ?
F3 Si1 F1N 85.8(3) . 2_657 ?
F3 Si1 F1N 93.7(3) 2_657 2_657 ?
F2N Si1 F1N 143.7(14) 2_657 . ?
F2N Si1 F1N 95.0(6) . . ?
F3 Si1 F1N 93.7(3) . . ?
F3 Si1 F1N 85.8(3) 2_657 . ?
F1N Si1 F1N 49.3(13) 2_657 . ?
F2 F2 Si1 68.8(5) 2_657 . ?
F1N F1N Si1 65.3(7) 2_657 . ?
Si1 F3 Cu2 173.4(2) . . ?
F4C Si2 F3C 88.9(7) . . ?
F4B Si2 F3B 179.1(4) . . ?
F4B Si2 F1B 90.5(5) . . ?
F3B Si2 F1B 89.6(5) . . ?
F4C Si2 F5 91.6(3) . . ?
F3C Si2 F5 91.3(3) . . ?
F4B Si2 F5 87.5(2) . . ?
F3B Si2 F5 91.6(3) . . ?
F1B Si2 F5 88.9(3) . . ?
F4B Si2 F2B 92.4(6) . . ?
F3B Si2 F2B 87.5(5) . . ?
F1B Si2 F2B 177.0(7) . . ?
F5 Si2 F2B 91.9(3) . . ?
F4C Si2 F2C 175.7(5) . . ?
F3C Si2 F2C 90.1(6) . . ?
F5 Si2 F2C 92.5(3) . . ?
F4C Si2 F1C 92.6(6) . . ?
F3C Si2 F1C 178.1(6) . . ?
F5 Si2 F1C 89.8(3) . . ?
F2C Si2 F1C 88.4(6) . . ?
F4C Si2 F4 89.1(3) . . ?
F3C Si2 F4 88.6(3) . . ?
F4B Si2 F4 92.1(2) . . ?
F3B Si2 F4 88.8(3) . . ?
F1B Si2 F4 90.5(3) . . ?
F5 Si2 F4 179.25(18) . . ?
F2B Si2 F4 88.8(3) . . ?
F2C Si2 F4 86.7(3) . . ?
F1C Si2 F4 90.3(3) . . ?
Si2 F4 Cu2 176.20(18) . . ?
Si2 F5 Cu1 175.48(17) . . ?
C11 N2 C7 118.8(4) . . ?
C11 N2 Cu2 122.2(4) . . ?
C7 N2 Cu2 119.0(4) . . ?
C1 C2 C3 122.2(7) . . ?
C1 C2 H2 118.9 . . ?
C3 C2 H2 118.9 . . ?
C2 C3 C4 120.2(6) . . ?
C2 C3 C73 120.8(7) . . ?
C4 C3 C73 117.8(7) . . ?
C3 C4 C5 117.1(6) . . ?
C3 C4 H4 121.4 . . ?
C5 C4 H4 121.4 . . ?
C57 O4 C49 116.4(6) . . ?
C22 N4 C18 118.8(5) . . ?
C22 N4 Cu2 121.9(4) . . ?
C18 N4 Cu2 119.0(4) . . ?
C27 N5 C23 115.0(4) . . ?
C27 N5 Cu2 123.6(4) . . ?
C23 N5 Cu2 121.3(4) . . ?
C6 C5 C4 123.3(6) . . ?
C6 C5 C74 116.4(7) . . ?
C4 C5 C74 120.0(7) . . ?
C62 O6 C38 116.1(5) . . ?
C32 N6 C28 120.7(5) . . ?
C32 N6 Cu1 117.6(4) . . ?
C28 N6 Cu1 121.7(4) . . ?
C5 C6 C1 116.8(6) . . ?
C5 C6 H6 121.6 . . ?
C1 C6 H6 121.6 . . ?
C46 N7 C48 121.2(6) . . ?
C46 N7 H7Q 119.4 . . ?
C48 N7 H7Q 119.4 . . ?
C8 C7 N2 122.8(5) . . ?
C8 C7 H7 118.6 . . ?
N2 C7 H7 118.6 . . ?
C72 O8 C64 118.7(5) . . ?
C45 N8 C109 124.6(8) . . ?
C45 N8 H8Q 117.7 . . ?
C109 N8 H8Q 117.7 . . ?
C7 C8 C9 119.6(5) . . ?
C7 C8 H8 120.2 . . ?
C9 C8 H8 120.2 . . ?
C47 N9 C63 118.1(6) . . ?
C47 N9 H9 120.9 . . ?
C63 N9 H9 120.9 . . ?
C10 C9 C8 118.7(6) . . ?
C10 C9 C104 118.5(7) . . ?
C8 C9 C104 122.8(7) . . ?
C9 C10 C11 118.6(6) . . ?
C9 C10 H10 120.7 . . ?
C11 C10 H10 120.7 . . ?
C73 N10 C94 117.8(6) . . ?
C73 N10 H10A 121.1 . . ?
C94 N10 H10A 121.1 . . ?
N2 C11 C10 121.4(5) . . ?
N2 C11 H11 119.3 . . ?
C10 C11 H11 119.3 . . ?
C74 N11 C76 117.8(5) . . ?
C74 N11 H11A 121.1 . . ?
C76 N11 H11A 121.1 . . ?
C101 O13 C95 120.6(7) . . ?
O18 C12 O17 125.9(6) . . ?
O18 C12 C15 123.2(6) . . ?
O17 C12 C15 110.3(5) . . ?
C75 N12 C81 122.3(7) . . ?
C75 N12 H12 118.9 . . ?
C81 N12 H12 118.9 . . ?
C104 O16 C85 114.5(6) . . ?
C12 O17 C77 112.6(4) . . ?
C19 C18 N4 122.7(6) . . ?
C19 C18 H18 118.7 . . ?
N4 C18 H18 118.7 . . ?
C18 C19 C20 117.6(6) . . ?
C18 C19 H19 121.2 . . ?
C20 C19 H19 121.2 . . ?
N8 C109 C59 115.8(7) . . ?
N8 C109 C38 115.5(6) . . ?
C59 C109 C38 101.1(7) . . ?
N8 C109 H109 108.0 . . ?
C59 C109 H109 108.0 . . ?
C38 C109 H109 108.0 . . ?
C19 C20 C21 122.8(6) . . ?
C19 C20 C57 118.8(8) . . ?
C21 C20 C57 118.2(7) . . ?
C22 C21 C20 113.6(6) . . ?
C22 C21 H21 123.2 . . ?
C20 C21 H21 123.2 . . ?
N5 C23 C24 125.0(5) . . ?
N5 C23 H23 117.5 . . ?
C24 C23 H23 117.5 . . ?
N4 C22 C21 124.5(6) . . ?
N4 C22 H22 117.8 . . ?
C21 C22 H22 117.8 . . ?
C25 C24 C23 118.8(5) . . ?
C25 C24 H24 120.6 . . ?
C23 C24 H24 120.6 . . ?
C24 C25 C26 118.4(5) . . ?
C24 C25 C72 123.3(6) . . ?
C26 C25 C72 117.2(6) . . ?
C27 C26 C25 118.3(5) . . ?
C27 C26 H26 120.8 . . ?
C25 C26 H26 120.8 . . ?
N5 C27 C26 124.1(5) . . ?
N5 C27 H27 118.0 . . ?
C26 C27 H27 118.0 . . ?
C28 C29 C30 116.7(5) . . ?
C28 C29 H29 121.7 . . ?
C30 C29 H29 121.7 . . ?
N6 C28 C29 120.4(5) . . ?
N6 C28 H28 119.8 . . ?
C29 C28 H28 119.8 . . ?
C31 C30 C29 120.4(5) . . ?
C31 C30 C62 120.3(7) . . ?
C29 C30 C62 119.3(6) . . ?
C32 C31 C30 119.7(6) . . ?
C32 C31 H31 120.2 . . ?
C30 C31 H31 120.2 . . ?
N6 C32 C31 122.0(5) . . ?
N6 C32 H32 119.0 . . ?
C31 C32 H32 119.0 . . ?
C34 C33 N3 120.0 . . ?
C34 C33 H33 120.0 . . ?
N3 C33 H33 120.0 . . ?
C33 C34 C35 120.0 . . ?
C33 C34 H34 120.0 . . ?
C35 C34 H34 120.0 . . ?
C34 C35 C36 120.0 . . ?
C34 C35 C101 123.4(5) . . ?
C36 C35 C101 116.3(5) . . ?
C35 C36 C37 120.0 . . ?
C35 C36 H36 120.0 . . ?
C37 C36 H36 120.0 . . ?
N3 C37 C36 120.0 . . ?
N3 C37 H37 120.0 . . ?
C36 C37 H37 120.0 . . ?
C37 N3 C33 120.0 . . ?
C37 N3 Cu1 116.9(2) . . ?
C33 N3 Cu1 122.6(2) . . ?
C40 C39 C44 117.4(7) . . ?
C40 C39 H39 121.3 . . ?
C44 C39 H39 121.3 . . ?
O6 C38 C61 109.1(6) . . ?
O6 C38 C109 107.3(6) . . ?
C61 C38 C109 105.9(7) . . ?
O6 C38 H38 111.4 . . ?
C61 C38 H38 111.4 . . ?
C109 C38 H38 111.4 . . ?
C41 C40 C39 121.8(7) . . ?
C41 C40 C46 120.8(8) . . ?
C39 C40 C46 117.2(8) . . ?
C42 C41 C40 120.5(7) . . ?
C42 C41 H41 119.7 . . ?
C40 C41 H41 119.7 . . ?
C41 C42 C43 120.4(7) . . ?
C41 C42 C47 124.1(8) . . ?
C43 C42 C47 115.4(8) . . ?
C42 C43 C44 122.7(8) . . ?
C42 C43 H43 118.6 . . ?
C44 C43 H43 118.6 . . ?
C43 C44 C39 117.0(8) . . ?
C43 C44 C45 123.5(8) . . ?
C39 C44 C45 119.5(8) . . ?
O1 C46 N7 123.6(7) . . ?
O1 C46 C40 117.9(7) . . ?
N7 C46 C40 118.5(7) . . ?
O19 C45 N8 120.5(9) . . ?
O19 C45 C44 119.8(9) . . ?
N8 C45 C44 119.4(9) . . ?
O3 C47 N9 122.0(7) . . ?
O3 C47 C42 120.9(8) . . ?
N9 C47 C42 117.1(8) . . ?
N7 C48 C52 115.2(7) . . ?
N7 C48 C49 116.6(6) . . ?
C52 C48 C49 101.8(7) . . ?
N7 C48 H48 107.6 . . ?
C52 C48 H48 107.6 . . ?
C49 C48 H48 107.6 . . ?
O4 C49 C50 110.3(6) . . ?
O4 C49 C48 105.6(6) . . ?
C50 C49 C48 105.0(7) . . ?
O4 C49 H49 111.9 . . ?
C50 C49 H49 111.9 . . ?
C48 C49 H49 111.9 . . ?
C51 C50 C49 102.5(7) . . ?
C51 C50 H50A 111.3 . . ?
C49 C50 H50A 111.3 . . ?
C51 C50 H50B 111.3 . . ?
C49 C50 H50B 111.3 . . ?
H50A C50 H50B 109.2 . . ?
O5 C57 O4 127.0(7) . . ?
O5 C57 C20 121.1(9) . . ?
O4 C57 C20 111.9(7) . . ?
C60 C61 C38 98.9(7) . . ?
C60 C61 H61A 112.0 . . ?
C38 C61 H61A 112.0 . . ?
C60 C61 H61B 112.0 . . ?
C38 C61 H61B 112.0 . . ?
H61A C61 H61B 109.7 . . ?
O7 C62 O6 123.6(6) . . ?
O7 C62 C30 120.9(7) . . ?
O6 C62 C30 114.9(7) . . ?
N9 C63 C67 111.9(5) . . ?
N9 C63 C64 117.0(5) . . ?
C67 C63 C64 104.0(5) . . ?
N9 C63 H63 107.8 . . ?
C67 C63 H63 107.8 . . ?
C64 C63 H63 107.8 . . ?
C65 C64 O8 106.9(5) . . ?
C65 C64 C63 105.0(6) . . ?
O8 C64 C63 106.0(4) . . ?
C65 C64 H64 112.8 . . ?
O8 C64 H64 112.8 . . ?
C63 C64 H64 112.8 . . ?
C64 C65 C66 104.3(5) . . ?
C64 C65 H65A 110.9 . . ?
C66 C65 H65A 110.9 . . ?
C64 C65 H65B 110.9 . . ?
C66 C65 H65B 110.9 . . ?
H65A C65 H65B 108.9 . . ?
O9 C72 O8 124.3(7) . . ?
O9 C72 C25 126.3(7) . . ?
O8 C72 C25 109.0(6) . . ?
O10 C73 N10 123.6(7) . . ?
O10 C73 C3 118.2(7) . . ?
N10 C73 C3 118.2(7) . . ?
O12 C74 N11 124.0(7) . . ?
O12 C74 C5 123.4(8) . . ?
N11 C74 C5 112.6(7) . . ?
O11 C75 N12 121.7(9) . . ?
O11 C75 C1 118.9(9) . . ?
N12 C75 C1 118.9(8) . . ?
C80 C76 N11 113.4(5) . . ?
C80 C76 C77 106.0(5) . . ?
N11 C76 C77 115.3(4) . . ?
C80 C76 H76 107.2 . . ?
N11 C76 H76 107.2 . . ?
C77 C76 H76 107.2 . . ?
O17 C77 C78 109.4(4) . . ?
O17 C77 C76 104.3(4) . . ?
C78 C77 C76 100.9(5) . . ?
O17 C77 H77 113.7 . . ?
C78 C77 H77 113.7 . . ?
C76 C77 H77 113.7 . . ?
C79 C78 C77 107.2(5) . . ?
C79 C78 H78A 110.3 . . ?
C77 C78 H78A 110.3 . . ?
C79 C78 H78B 110.3 . . ?
C77 C78 H78B 110.3 . . ?
H78A C78 H78B 108.5 . . ?
N12 C81 C82 118.3(6) . . ?
N12 C81 C85 110.5(6) . . ?
C82 C81 C85 104.8(7) . . ?
N12 C81 H81 107.6 . . ?
C82 C81 H81 107.6 . . ?
C85 C81 H81 107.6 . . ?
C83 C84 C85 111.2(7) . . ?
C83 C84 H84A 109.4 . . ?
C85 C84 H84A 109.4 . . ?
C83 C84 H84B 109.4 . . ?
C85 C84 H84B 109.4 . . ?
H84A C84 H84B 108.0 . . ?
O16 C85 C84 104.9(6) . . ?
O16 C85 C81 102.4(5) . . ?
C84 C85 C81 95.8(6) . . ?
O16 C85 H85 116.9 . . ?
C84 C85 H85 116.9 . . ?
C81 C85 H85 116.9 . . ?
N10 C94 C93 114.5(7) . . ?
N10 C94 C95 118.0(7) . . ?
C93 C94 C95 100.3(8) . . ?
N10 C94 H94 107.8 . . ?
C93 C94 H94 107.8 . . ?
C95 C94 H94 107.8 . . ?
C94 C95 C96 112.0(8) . . ?
C94 C95 O13 109.6(7) . . ?
C96 C95 O13 108.6(6) . . ?
C94 C95 H95 108.8 . . ?
C96 C95 H95 108.8 . . ?
O13 C95 H95 108.8 . . ?
C95 C96 C97 98.0(8) . . ?
C95 C96 H96A 112.2 . . ?
C97 C96 H96A 112.2 . . ?
C95 C96 H96B 112.2 . . ?
C97 C96 H96B 112.2 . . ?
H96A C96 H96B 109.8 . . ?
O15 C104 O16 127.8(8) . . ?
O15 C104 C9 123.8(9) . . ?
O16 C104 C9 108.4(7) . . ?
O13 C101 O14 122.0(8) . . ?
O13 C101 C35 115.7(8) . . ?
O14 C101 C35 121.6(8) . . ?
C93 C97 C107 120.0 . . ?
C93 C97 C96 111.1(7) . . ?
C107 C97 C96 128.8(7) . . ?
C97 C93 C105 120.0 . . ?
C97 C93 C94 111.1(8) . . ?
C105 C93 C94 128.7(8) . . ?
C93 C105 C106 120.0 . . ?
C93 C105 H105 120.0 . . ?
C106 C105 H105 120.0 . . ?
C105 C106 C100 120.0 . . ?
C105 C106 H106 120.0 . . ?
C100 C106 H106 120.0 . . ?
C107 C100 C106 120.0 . . ?
C107 C100 H100 120.0 . . ?
C106 C100 H100 120.0 . . ?
C100 C107 C97 120.0 . . ?
C100 C107 H107 120.0 . . ?
C97 C107 H107 120.0 . . ?
C83 C82 C91 120.0 . . ?
C83 C82 C81 110.4(7) . . ?
C91 C82 C81 129.6(7) . . ?
C103 C83 C82 120.0 . . ?
C103 C83 C84 131.3(8) . . ?
C82 C83 C84 108.7(8) . . ?
C83 C103 C92 120.0 . . ?
C83 C103 H103 120.0 . . ?
C92 C103 H103 120.0 . . ?
C89 C92 C103 120.0 . . ?
C89 C92 H92 120.0 . . ?
C103 C92 H92 120.0 . . ?
C92 C89 C91 120.0 . . ?
C92 C89 H89 120.0 . . ?
C91 C89 H89 120.0 . . ?
C89 C91 C82 120.0 . . ?
C89 C91 H91 120.0 . . ?
C82 C91 H91 120.0 . . ?
C80 C79 C86 120.0 . . ?
C80 C79 C78 109.2(5) . . ?
C86 C79 C78 130.6(5) . . ?
C79 C80 C90 120.0 . . ?
C79 C80 C76 111.5(5) . . ?
C90 C80 C76 128.4(5) . . ?
C88 C90 C80 120.0 . . ?
C88 C90 H90 120.0 . . ?
C80 C90 H90 120.0 . . ?
C87 C88 C90 120.0 . . ?
C87 C88 H88 120.0 . . ?
C90 C88 H88 120.0 . . ?
C88 C87 C86 120.0 . . ?
C88 C87 H87 120.0 . . ?
C86 C87 H87 120.0 . . ?
C87 C86 C79 120.0 . . ?
C87 C86 H86 120.0 . . ?
C79 C86 H86 120.0 . . ?
C52 C51 C56 120.0 . . ?
C52 C51 C50 112.3(7) . . ?
C56 C51 C50 127.7(7) . . ?
C51 C52 C53 120.0 . . ?
C51 C52 C48 110.8(7) . . ?
C53 C52 C48 129.2(7) . . ?
C54 C53 C52 120.0 . . ?
C54 C53 H53 120.0 . . ?
C52 C53 H53 120.0 . . ?
C53 C54 C55 120.0 . . ?
C53 C54 H54 120.0 . . ?
C55 C54 H54 120.0 . . ?
C54 C55 C56 120.0 . . ?
C54 C55 H55 120.0 . . ?
C56 C55 H55 120.0 . . ?
C55 C56 C51 120.0 . . ?
C55 C56 H56 120.0 . . ?
C51 C56 H56 120.0 . . ?
C67 C66 C71 120.0 . . ?
C67 C66 C65 110.3(6) . . ?
C71 C66 C65 129.6(6) . . ?
C68 C67 C66 120.0 . . ?
C68 C67 C63 131.3(5) . . ?
C66 C67 C63 108.3(5) . . ?
C67 C68 C69 120.0 . . ?
C67 C68 H68 120.0 . . ?
C69 C68 H68 120.0 . . ?
C70 C69 C68 120.0 . . ?
C70 C69 H69 120.0 . . ?
C68 C69 H69 120.0 . . ?
C69 C70 C71 120.0 . . ?
C69 C70 H70 120.0 . . ?
C71 C70 H70 120.0 . . ?
C70 C71 C66 120.0 . . ?
C70 C71 H71 120.0 . . ?
C66 C71 H71 120.0 . . ?
C60 C59 C98 120.0 . . ?
C60 C59 C109 110.1(7) . . ?
C98 C59 C109 129.9(7) . . ?
C108 C60 C59 120.0 . . ?
C108 C60 C61 126.7(7) . . ?
C59 C60 C61 113.0(7) . . ?
C60 C108 C102 120.0 . . ?
C60 C108 H108 120.0 . . ?
C102 C108 H108 120.0 . . ?
C108 C102 C99 120.0 . . ?
C108 C102 H102 120.0 . . ?
C99 C102 H102 120.0 . . ?
C98 C99 C102 120.0 . . ?
C98 C99 H99 120.0 . . ?
C102 C99 H99 120.0 . . ?
C99 C98 C59 120.0 . . ?
C99 C98 H98 120.0 . . ?
C59 C98 H98 120.0 . . ?
C13 N1 C17 120.0 . . ?
C13 N1 Cu2 120.8(2) . . ?
C17 N1 Cu2 118.9(2) . . ?
C14 C13 N1 120.0 . . ?
C14 C13 H13 120.0 . . ?
N1 C13 H13 120.0 . . ?
C13 C14 C15 120.0 . . ?
C13 C14 H14 120.0 . . ?
C15 C14 H14 120.0 . . ?
C16 C15 C14 120.0 . . ?
C16 C15 C12 122.7(4) . . ?
C14 C15 C12 116.8(4) . . ?
C17 C16 C15 120.0 . . ?
C17 C16 H16 120.0 . . ?
C15 C16 H16 120.0 . . ?
C16 C17 N1 120.0 . . ?
C16 C17 H17 120.0 . . ?
N1 C17 H17 120.0 . . ?

loop_
_geom_bond_atom_site_label_1
_geom_bond_atom_site_label_2
_geom_bond_distance
_geom_bond_site_symmetry_2
_geom_bond_publ_flag
Cu1 N6 2.007(4) 2_656 ?
Cu1 N6 2.007(4) . ?
Cu1 N3 2.019(3) . ?
Cu1 N3 2.019(5) 2_656 ?
Cu1 F5 2.317(2) 2_656 ?
Cu1 F5 2.317(2) . ?
O1 C46 1.289(8) . ?
C1 C2 1.373(8) . ?
C1 C6 1.437(8) . ?
C1 C75 1.467(9) . ?
Cu2 N1 2.007(3) . ?
Cu2 N5 2.023(4) . ?
Cu2 N4 2.032(5) . ?
Cu2 N2 2.032(4) . ?
Cu2 F4 2.299(2) . ?
Cu2 F3 2.358(3) . ?
Si1 F1 1.610(5) 2_657 ?
Si1 F1 1.610(5) . ?
Si1 F2 1.637(7) . ?
Si1 F2 1.637(7) 2_657 ?
Si1 F2N 1.696(10) 2_657 ?
Si1 F2N 1.696(10) . ?
Si1 F3 1.699(2) . ?
Si1 F3 1.699(2) 2_657 ?
Si1 F1N 1.705(10) 2_657 ?
Si1 F1N 1.705(10) . ?
F2 F2 1.19(3) 2_657 ?
F1N F1N 1.42(3) 2_657 ?
Si2 F4C 1.604(7) . ?
Si2 F3C 1.620(7) . ?
Si2 F4B 1.628(7) . ?
Si2 F3B 1.640(7) . ?
Si2 F1B 1.645(6) . ?
Si2 F5 1.666(3) . ?
Si2 F2B 1.684(7) . ?
Si2 F2C 1.685(7) . ?
Si2 F1C 1.691(9) . ?
Si2 F4 1.693(3) . ?
N2 C11 1.277(5) . ?
N2 C7 1.379(6) . ?
C2 C3 1.392(8) . ?
C2 H2 0.9400 . ?
O3 C47 1.226(7) . ?
C3 C4 1.404(7) . ?
C3 C73 1.491(8) . ?
C4 C5 1.427(7) . ?
C4 H4 0.9400 . ?
O4 C57 1.368(8) . ?
O4 C49 1.459(7) . ?
N4 C22 1.316(6) . ?
N4 C18 1.364(6) . ?
O5 C57 1.202(8) . ?
N5 C27 1.331(6) . ?
N5 C23 1.337(5) . ?
C5 C6 1.400(7) . ?
C5 C74 1.563(9) . ?
O6 C62 1.306(7) . ?
O6 C38 1.446(7) . ?
N6 C32 1.352(6) . ?
N6 C28 1.376(6) . ?
C6 H6 0.9400 . ?
O7 C62 1.225(7) . ?
N7 C46 1.343(8) . ?
N7 C48 1.389(7) . ?
N7 H7Q 0.8700 . ?
C7 C8 1.311(6) . ?
C7 H7 0.9400 . ?
O8 C72 1.300(7) . ?
O8 C64 1.512(6) . ?
N8 C45 1.318(8) . ?
N8 C109 1.428(8) . ?
N8 H8Q 0.8700 . ?
C8 C9 1.374(7) . ?
C8 H8 0.9400 . ?
O9 C72 1.139(7) . ?
N9 C47 1.374(8) . ?
N9 C63 1.460(7) . ?
N9 H9 0.8700 . ?
C9 C10 1.365(7) . ?
C9 C104 1.533(9) . ?
C10 C11 1.416(7) . ?
C10 H10 0.9400 . ?
O10 C73 1.262(7) . ?
N10 C73 1.288(7) . ?
N10 C94 1.458(9) . ?
N10 H10A 0.8700 . ?
C11 H11 0.9400 . ?
O11 C75 1.212(7) . ?
N11 C74 1.410(8) . ?
N11 C76 1.438(6) . ?
N11 H11A 0.8700 . ?
O13 C101 1.241(8) . ?
O13 C95 1.510(7) . ?
O12 C74 1.196(7) . ?
C12 O18 1.176(6) . ?
C12 O17 1.376(7) . ?
C12 C15 1.508(7) . ?
N12 C75 1.315(8) . ?
N12 C81 1.464(8) . ?
N12 H12 0.8700 . ?
O14 C101 1.245(8) . ?
O16 C104 1.291(8) . ?
O16 C85 1.511(7) . ?
O15 C104 1.151(8) . ?
O17 C77 1.480(5) . ?
C18 C19 1.334(7) . ?
C18 H18 0.9400 . ?
C19 C20 1.360(8) . ?
C19 H19 0.9400 . ?
O19 C45 1.265(8) . ?
C109 C59 1.443(8) . ?
C109 C38 1.568(8) . ?
C109 H109 0.9900 . ?
C20 C21 1.427(8) . ?
C20 C57 1.534(8) . ?
C21 C22 1.375(7) . ?
C21 H21 0.9400 . ?
C23 C24 1.361(7) . ?
C23 H23 0.9400 . ?
C22 H22 0.9400 . ?
C24 C25 1.349(7) . ?
C24 H24 0.9400 . ?
C25 C26 1.385(6) . ?
C25 C72 1.490(8) . ?
C26 C27 1.372(7) . ?
C26 H26 0.9400 . ?
C27 H27 0.9400 . ?
C29 C28 1.410(6) . ?
C29 C30 1.439(7) . ?
C29 H29 0.9400 . ?
C28 H28 0.9400 . ?
C30 C31 1.381(7) . ?
C30 C62 1.446(8) . ?
C31 C32 1.353(7) . ?
C31 H31 0.9400 . ?
C32 H32 0.9400 . ?
C33 C34 1.3900 . ?
C33 N3 1.3900 . ?
C33 H33 0.9400 . ?
C34 C35 1.3900 . ?
C34 H34 0.9400 . ?
C35 C36 1.3900 . ?
C35 C101 1.455(8) . ?
C36 C37 1.3900 . ?
C36 H36 0.9400 . ?
C37 N3 1.3900 . ?
C37 H37 0.9400 . ?
C39 C40 1.394(8) . ?
C39 C44 1.447(8) . ?
C39 H39 0.9400 . ?
C38 C61 1.516(8) . ?
C38 H38 0.9900 . ?
C40 C41 1.380(8) . ?
C40 C46 1.537(8) . ?
C41 C42 1.341(8) . ?
C41 H41 0.9400 . ?
C42 C43 1.352(8) . ?
C42 C47 1.513(9) . ?
C43 C44 1.403(8) . ?
C43 H43 0.9400 . ?
C44 C45 1.487(9) . ?
C48 C52 1.463(8) . ?
C48 C49 1.549(8) . ?
C48 H48 0.9900 . ?
C49 C50 1.543(8) . ?
C49 H49 0.9900 . ?
C50 C51 1.434(9) . ?
C50 H50A 0.9800 . ?
C50 H50B 0.9800 . ?
C61 C60 1.463(8) . ?
C61 H61A 0.9800 . ?
C61 H61B 0.9800 . ?
C63 C67 1.503(7) . ?
C63 C64 1.523(7) . ?
C63 H63 0.9900 . ?
C64 C65 1.489(7) . ?
C64 H64 0.9900 . ?
C65 C66 1.509(7) . ?
C65 H65A 0.9800 . ?
C65 H65B 0.9800 . ?
C76 C80 1.428(6) . ?
C76 C77 1.547(7) . ?
C76 H76 0.9900 . ?
C77 C78 1.543(7) . ?
C77 H77 0.9900 . ?
C78 C79 1.425(7) . ?
C78 H78A 0.9800 . ?
C78 H78B 0.9800 . ?
C81 C82 1.551(9) . ?
C81 C85 1.619(9) . ?
C81 H81 0.9900 . ?
C84 C83 1.436(9) . ?
C84 C85 1.606(9) . ?
C84 H84A 0.9800 . ?
C84 H84B 0.9800 . ?
C85 H85 0.9900 . ?
C94 C93 1.475(8) . ?
C94 C95 1.478(9) . ?
C94 H94 0.9900 . ?
C95 C96 1.499(9) . ?
C95 H95 0.9900 . ?
C96 C97 1.518(10) . ?
C96 H96A 0.9800 . ?
C96 H96B 0.9800 . ?
C97 C93 1.3900 . ?
C97 C107 1.3900 . ?
C93 C105 1.3900 . ?
C105 C106 1.3900 . ?
C105 H105 0.9400 . ?
C106 C100 1.3900 . ?
C106 H106 0.9400 . ?
C100 C107 1.3900 . ?
C100 H100 0.9400 . ?
C107 H107 0.9400 . ?
C82 C83 1.3900 . ?
C82 C91 1.3900 . ?
C83 C103 1.3900 . ?
C103 C92 1.3900 . ?
C103 H103 0.9400 . ?
C92 C89 1.3900 . ?
C92 H92 0.9400 . ?
C89 C91 1.3900 . ?
C89 H89 0.9400 . ?
C91 H91 0.9400 . ?
C79 C80 1.3900 . ?
C79 C86 1.3900 . ?
C80 C90 1.3900 . ?
C90 C88 1.3900 . ?
C90 H90 0.9400 . ?
C88 C87 1.3900 . ?
C88 H88 0.9400 . ?
C87 C86 1.3900 . ?
C87 H87 0.9400 . ?
C86 H86 0.9400 . ?
C51 C52 1.3900 . ?
C51 C56 1.3900 . ?
C52 C53 1.3900 . ?
C53 C54 1.3900 . ?
C53 H53 0.9400 . ?
C54 C55 1.3900 . ?
C54 H54 0.9400 . ?
C55 C56 1.3900 . ?
C55 H55 0.9400 . ?
C56 H56 0.9400 . ?
C66 C67 1.3900 . ?
C66 C71 1.3900 . ?
C67 C68 1.3900 . ?
C68 C69 1.3900 . ?
C68 H68 0.9400 . ?
C69 C70 1.3900 . ?
C69 H69 0.9400 . ?
C70 C71 1.3900 . ?
C70 H70 0.9400 . ?
C71 H71 0.9400 . ?
C59 C60 1.3900 . ?
C59 C98 1.3900 . ?
C60 C108 1.3900 . ?
C108 C102 1.3900 . ?
C108 H108 0.9400 . ?
C102 C99 1.3900 . ?
C102 H102 0.9400 . ?
C99 C98 1.3900 . ?
C99 H99 0.9400 . ?
C98 H98 0.9400 . ?
N1 C13 1.3900 . ?
N1 C17 1.3900 . ?
C13 C14 1.3900 . ?
C13 H13 0.9400 . ?
C14 C15 1.3900 . ?
C14 H14 0.9400 . ?
C15 C16 1.3900 . ?
C16 C17 1.3900 . ?
C16 H16 0.9400 . ?
C17 H17 0.9400 . ?
